data_2229248
loop_
_publ_author_name
'Dawe, Louise N.'
'Ahmed, Abeer'
'Daneshtalab, Mohsen'

_publ_section_title
;
 4-Oxo-1,4-dihydrobenzo[<i>h</i>][1,3]thiazeto[3,2-<i>a</i>]quinoline-1,3-dicarboxylic
 acid
;
_journal_coeditor_code SU2249
_journal_issue 2
_journal_name_full 'Acta Crystallographica Section E'
_journal_page_first o529
_journal_paper_doi 10.1107/S1600536811003333
_journal_volume 67
_journal_year 2011
_chemical_formula_iupac 'C16 H9 N O5 S'
_chemical_formula_moiety 'C16 H9 N O5 S'
_chemical_formula_sum 'C16 H9 N O5 S'
_chemical_formula_weight 327.31
_chemical_name_systematic
;
4-Oxo-1,4-dihydrobenzo[<i>h</i>][1,3]thiazeto[3,2-<i>a</i>]quinoline-1,3-
dicarboxylic acid
;
_space_group_IT_number 14
_symmetry_cell_setting monoclinic
_symmetry_space_group_name_Hall '-P 2ybc'
_symmetry_space_group_name_H-M 'P 1 21/c 1'
_atom_sites_solution_hydrogens geom
_atom_sites_solution_primary direct
_atom_sites_solution_secondary difmap
_audit_creation_method SHELXL-97
_cell_angle_alpha 90.00
_cell_angle_beta 106.081(8)
_cell_angle_gamma 90.00
_cell_formula_units_Z 4
_cell_length_a 7.237(2)
_cell_length_b 16.171(5)
_cell_length_c 11.929(4)
_cell_measurement_reflns_used 4915
_cell_measurement_temperature 153(2)
_cell_measurement_theta_max 30.5769
_cell_measurement_theta_min 2.1779
_cell_volume 1341.4(7)
_computing_cell_refinement 'CrystalClear (Rigaku, 2005)'
_computing_data_collection 'CrystalClear (Rigaku, 2005)'
_computing_data_reduction 'CrystalClear (Rigaku, 2005)'
_computing_molecular_graphics 'Mercury (Macrae <i>et al.</i>, 2006)'
_computing_publication_material 'publCIF (Westrip, 2010)'
_computing_structure_refinement 'SHELXL97 (Sheldrick, 2008)'
_computing_structure_solution 'SHELXS97 (Sheldrick, 2008)'
_diffrn_ambient_temperature 153(2)
_diffrn_detector_area_resol_mean 14.63
_diffrn_measured_fraction_theta_full 0.998
_diffrn_measured_fraction_theta_max 0.998
_diffrn_measurement_device_type 'Rigaku Saturn'
_diffrn_measurement_method \w
_diffrn_radiation_monochromator 'graphite - Rigaku SHINE'
_diffrn_radiation_source 'fine-focus sealed tube'
_diffrn_radiation_type MoK\a
_diffrn_radiation_wavelength 0.71075
_diffrn_reflns_av_R_equivalents 0.0744
_diffrn_reflns_av_sigmaI/netI 0.0443
_diffrn_reflns_limit_h_max 9
_diffrn_reflns_limit_h_min -9
_diffrn_reflns_limit_k_max 20
_diffrn_reflns_limit_k_min -20
_diffrn_reflns_limit_l_max 14
_diffrn_reflns_limit_l_min -14
_diffrn_reflns_number 17300
_diffrn_reflns_theta_full 26.49
_diffrn_reflns_theta_max 26.49
_diffrn_reflns_theta_min 2.52
_exptl_absorpt_coefficient_mu 0.269
_exptl_absorpt_correction_T_max 0.9957
_exptl_absorpt_correction_T_min 0.9740
_exptl_absorpt_correction_type numerical
_exptl_absorpt_process_details '(ABSCOR; Higashi, 1999)'
_exptl_crystal_colour Colourless
_exptl_crystal_density_diffrn 1.621
_exptl_crystal_density_method 'not measured'
_exptl_crystal_description needle
_exptl_crystal_F_000 672
_exptl_crystal_size_max 0.18
_exptl_crystal_size_mid 0.04
_exptl_crystal_size_min 0.04
_refine_diff_density_max 0.313
_refine_diff_density_min -0.313
_refine_ls_extinction_method none
_refine_ls_goodness_of_fit_ref 1.295
_refine_ls_hydrogen_treatment mixed
_refine_ls_matrix_type full
_refine_ls_number_parameters 214
_refine_ls_number_reflns 2769
_refine_ls_number_restraints 2
_refine_ls_restrained_S_all 1.295
_refine_ls_R_factor_all 0.0942
_refine_ls_R_factor_gt 0.0875
_refine_ls_shift/su_max 0.000
_refine_ls_shift/su_mean 0.000
_refine_ls_structure_factor_coef Fsqd
_refine_ls_weighting_details 'calc w=1/[\s^2^(Fo^2^)+(0.0366P)^2^+2.1946P] where P=(Fo^2^+2Fc^2^)/3'
_refine_ls_weighting_scheme calc
_refine_ls_wR_factor_gt 0.1599
_refine_ls_wR_factor_ref 0.1636
_reflns_number_gt 2614
_reflns_number_total 2769
_reflns_threshold_expression I>2\s(I)
_cod_data_source_file su2249.cif
_cod_data_source_block I
_cod_original_cell_volume 1341.5(7)
_cod_original_sg_symbol_H-M 'P 21/c'
_cod_database_code 2229248
_cod_database_fobs_code 2229248

loop_
_symmetry_equiv_pos_as_xyz
'x, y, z'
'-x, y+1/2, -z+1/2'
'-x, -y, -z'
'x, -y-1/2, z-1/2'

loop_
_atom_site_type_symbol
_atom_site_label
_atom_site_fract_x
_atom_site_fract_y
_atom_site_fract_z
_atom_site_U_iso_or_equiv
_atom_site_adp_type
_atom_site_calc_flag
_atom_site_refinement_flags
_atom_site_occupancy
_atom_site_disorder_assembly
_atom_site_disorder_group
S S1 0.60834(14) 0.26465(6) 0.14885(8) 0.0347(3) Uani d . 1 . .
O O1 0.5029(4) -0.01520(17) 0.3384(2) 0.0387(7) Uani d . 1 . .
O O2 0.2537(4) 0.33079(19) -0.0999(3) 0.0512(8) Uani d . 1 . .
O O3 0.1270(4) 0.25356(17) 0.0178(2) 0.0370(6) Uani d D 1 . .
O O4 0.7870(4) 0.20609(17) 0.3966(2) 0.0379(7) Uani d . 1 . .
O O5 0.7226(4) 0.08587(19) 0.4695(2) 0.0439(7) Uani d D 1 . .
N N1 0.4277(4) 0.14703(17) 0.0711(2) 0.0257(6) Uani d . 1 . .
C C1 0.5397(5) 0.1656(2) 0.1790(3) 0.0274(7) Uani d . 1 . .
C C2 0.5731(5) 0.1139(2) 0.2722(3) 0.0289(8) Uani d . 1 . .
C C3 0.4829(5) 0.0354(2) 0.2544(3) 0.0303(8) Uani d . 1 . .
C C4 0.3696(5) 0.0139(2) 0.1369(3) 0.0277(8) Uani d . 1 . .
C C5 0.2892(5) -0.0668(2) 0.1153(3) 0.0318(8) Uani d . 1 . .
H H5 0.3105 -0.1057 0.1774 0.038 Uiso calc R 1 . .
C C6 0.1828(5) -0.0887(2) 0.0074(3) 0.0317(8) Uani d . 1 . .
H H6 0.1297 -0.1428 -0.0048 0.038 Uiso calc R 1 . .
C C7 0.1484(5) -0.0329(2) -0.0882(3) 0.0281(8) Uani d . 1 . .
C C8 0.0343(5) -0.0566(2) -0.2002(3) 0.0327(8) Uani d . 1 . .
H H8 -0.0180 -0.1108 -0.2118 0.039 Uiso calc R 1 . .
C C9 -0.0019(5) -0.0027(3) -0.2920(3) 0.0364(9) Uani d . 1 . .
H H9 -0.0819 -0.0190 -0.3661 0.044 Uiso calc R 1 . .
C C10 0.0790(6) 0.0762(2) -0.2765(3) 0.0359(9) Uani d . 1 . .
H H10 0.0552 0.1130 -0.3410 0.043 Uiso calc R 1 . .
C C11 0.1927(5) 0.1015(2) -0.1696(3) 0.0324(8) Uani d . 1 . .
H H11 0.2475 0.1553 -0.1611 0.039 Uiso calc R 1 . .
C C12 0.2288(5) 0.0480(2) -0.0719(3) 0.0275(8) Uani d . 1 . .
C C13 0.3401(5) 0.0702(2) 0.0439(3) 0.0254(7) Uani d . 1 . .
C C14 0.4427(5) 0.2249(2) 0.0104(3) 0.0298(8) Uani d . 1 . .
H H14 0.5090 0.2174 -0.0521 0.036 Uiso calc R 1 . .
C C15 0.2618(5) 0.2759(2) -0.0304(3) 0.0327(8) Uani d . 1 . .
C C16 0.7025(5) 0.1379(2) 0.3852(3) 0.0332(9) Uani d . 1 . .
H H5A 0.649(6) 0.039(2) 0.432(4) 0.052 Uiso d D 1 . .
H H3 0.008(4) 0.277(2) -0.029(3) 0.044 Uiso d D 1 . .

loop_
_atom_site_aniso_label
_atom_site_aniso_U_11
_atom_site_aniso_U_22
_atom_site_aniso_U_33
_atom_site_aniso_U_12
_atom_site_aniso_U_13
_atom_site_aniso_U_23
S1 0.0343(5) 0.0303(5) 0.0351(5) -0.0046(4) 0.0023(4) -0.0016(4)
O1 0.0403(16) 0.0408(16) 0.0313(14) 0.0000(12) 0.0036(12) 0.0104(12)
O2 0.0460(17) 0.0450(17) 0.062(2) 0.0053(14) 0.0138(15) 0.0244(16)
O3 0.0304(14) 0.0391(15) 0.0396(15) 0.0034(12) 0.0065(12) 0.0059(12)
O4 0.0335(14) 0.0420(16) 0.0337(14) -0.0013(13) 0.0022(11) -0.0073(12)
O5 0.0438(17) 0.0558(19) 0.0260(14) -0.0055(14) -0.0006(12) 0.0038(13)
N1 0.0257(15) 0.0240(15) 0.0263(15) -0.0017(12) 0.0053(12) 0.0024(12)
C1 0.0220(17) 0.0300(18) 0.0289(18) -0.0005(14) 0.0051(14) -0.0049(15)
C2 0.0265(18) 0.033(2) 0.0273(18) -0.0005(15) 0.0080(14) -0.0024(15)
C3 0.0285(18) 0.036(2) 0.0268(18) 0.0060(16) 0.0076(14) 0.0044(15)
C4 0.0243(17) 0.0300(19) 0.0294(18) 0.0035(15) 0.0087(14) 0.0009(15)
C5 0.0285(19) 0.0283(19) 0.040(2) 0.0039(15) 0.0111(16) 0.0066(16)
C6 0.0278(18) 0.0252(19) 0.042(2) 0.0007(15) 0.0092(16) 0.0008(16)
C7 0.0237(17) 0.0275(18) 0.0326(19) 0.0035(14) 0.0072(14) -0.0029(15)
C8 0.0259(18) 0.033(2) 0.039(2) -0.0002(15) 0.0076(16) -0.0087(17)
C9 0.0282(19) 0.045(2) 0.031(2) 0.0022(17) 0.0004(15) -0.0106(17)
C10 0.039(2) 0.038(2) 0.0280(19) 0.0004(18) 0.0058(16) 0.0025(17)
C11 0.034(2) 0.0300(19) 0.0323(19) -0.0032(16) 0.0082(16) -0.0041(16)
C12 0.0220(17) 0.0298(19) 0.0303(18) 0.0010(14) 0.0065(14) -0.0007(15)
C13 0.0224(16) 0.0250(17) 0.0302(18) 0.0013(14) 0.0094(14) 0.0003(15)
C14 0.0265(18) 0.0290(19) 0.0329(19) 0.0002(15) 0.0065(15) 0.0027(15)
C15 0.035(2) 0.0271(19) 0.0325(19) -0.0016(16) 0.0029(16) -0.0013(16)
C16 0.0300(19) 0.044(2) 0.0267(19) 0.0051(17) 0.0093(15) -0.0021(17)

loop_
_atom_type_symbol
_atom_type_description
_atom_type_scat_dispersion_real
_atom_type_scat_dispersion_imag
_atom_type_scat_source
C C 0.0033 0.0016 'International Tables Vol C Tables 4.2.6.8 and 6.1.1.4'
H H 0.0000 0.0000 'International Tables Vol C Tables 4.2.6.8 and 6.1.1.4'
N N 0.0061 0.0033 'International Tables Vol C Tables 4.2.6.8 and 6.1.1.4'
O O 0.0106 0.0060 'International Tables Vol C Tables 4.2.6.8 and 6.1.1.4'
S S 0.1246 0.1234 'International Tables Vol C Tables 4.2.6.8 and 6.1.1.4'

loop_
_geom_angle_atom_site_label_1
_geom_angle_atom_site_label_2
_geom_angle_atom_site_label_3
_geom_angle_site_symmetry_1
_geom_angle_site_symmetry_3
_geom_angle
_geom_angle_publ_flag
C1 S1 C14 . . 73.49(16) ?
C15 O3 H3 . . 107(3) ?
C16 O5 H5A . . 103(3) ?
C1 N1 C13 . . 122.3(3) ?
C1 N1 C14 . . 99.9(3) ?
C13 N1 C14 . . 137.7(3) ?
N1 C1 C2 . . 124.6(3) ?
N1 C1 S1 . . 97.9(2) ?
C2 C1 S1 . . 137.5(3) ?
C1 C2 C3 . . 117.2(3) ?
C1 C2 C16 . . 121.0(3) ?
C3 C2 C16 . . 121.8(3) ?
O1 C3 C2 . . 120.8(3) ?
O1 C3 C4 . . 121.0(3) ?
C2 C3 C4 . . 118.2(3) ?
C13 C4 C5 . . 119.1(3) ?
C13 C4 C3 . . 121.8(3) ?
C5 C4 C3 . . 119.1(3) ?
C6 C5 C4 . . 120.6(3) ?
C6 C5 H5 . . 119.7 ?
C4 C5 H5 . . 119.7 ?
C5 C6 C7 . . 121.7(3) ?
C5 C6 H6 . . 119.2 ?
C7 C6 H6 . . 119.2 ?
C8 C7 C6 . . 120.8(3) ?
C8 C7 C12 . . 119.2(3) ?
C6 C7 C12 . . 120.0(3) ?
C9 C8 C7 . . 121.0(4) ?
C9 C8 H8 . . 119.5 ?
C7 C8 H8 . . 119.5 ?
C8 C9 C10 . . 119.8(3) ?
C8 C9 H9 . . 120.1 ?
C10 C9 H9 . . 120.1 ?
C11 C10 C9 . . 121.1(4) ?
C11 C10 H10 . . 119.5 ?
C9 C10 H10 . . 119.5 ?
C10 C11 C12 . . 120.5(3) ?
C10 C11 H11 . . 119.7 ?
C12 C11 H11 . . 119.7 ?
C11 C12 C7 . . 118.3(3) ?
C11 C12 C13 . . 124.3(3) ?
C7 C12 C13 . . 117.3(3) ?
N1 C13 C4 . . 115.7(3) ?
N1 C13 C12 . . 123.0(3) ?
C4 C13 C12 . . 121.3(3) ?
N1 C14 C15 . . 116.8(3) ?
N1 C14 S1 . . 88.6(2) ?
C15 C14 S1 . . 112.6(3) ?
N1 C14 H14 . . 112.3 ?
C15 C14 H14 . . 112.3 ?
S1 C14 H14 . . 112.3 ?
O2 C15 O3 . . 127.1(4) ?
O2 C15 C14 . . 119.8(4) ?
O3 C15 C14 . . 113.1(3) ?
O4 C16 O5 . . 123.0(3) ?
O4 C16 C2 . . 120.2(3) ?
O5 C16 C2 . . 116.8(4) ?

loop_
_geom_bond_atom_site_label_1
_geom_bond_atom_site_label_2
_geom_bond_site_symmetry_2
_geom_bond_distance
_geom_bond_publ_flag
S1 C1 . 1.744(4) ?
S1 C14 . 1.866(4) ?
O1 C3 . 1.271(4) ?
O2 C15 . 1.205(4) ?
O3 C15 . 1.314(5) ?
O3 H3 . 0.963(19) ?
O4 C16 . 1.250(5) ?
O5 C16 . 1.288(5) ?
O5 H5A . 0.965(19) ?
N1 C1 . 1.350(4) ?
N1 C13 . 1.392(4) ?
N1 C14 . 1.472(4) ?
C1 C2 . 1.358(5) ?
C2 C3 . 1.416(5) ?
C2 C16 . 1.464(5) ?
C3 C4 . 1.456(5) ?
C4 C13 . 1.406(5) ?
C4 C5 . 1.423(5) ?
C5 C6 . 1.351(5) ?
C5 H5 . 0.9500 ?
C6 C7 . 1.421(5) ?
C6 H6 . 0.9500 ?
C7 C8 . 1.416(5) ?
C7 C12 . 1.423(5) ?
C8 C9 . 1.366(5) ?
C8 H8 . 0.9500 ?
C9 C10 . 1.394(6) ?
C9 H9 . 0.9500 ?
C10 C11 . 1.375(5) ?
C10 H10 . 0.9500 ?
C11 C12 . 1.416(5) ?
C11 H11 . 0.9500 ?
C12 C13 . 1.438(5) ?
C14 C15 . 1.509(5) ?
C14 H14 . 1.0000 ?

loop_
_geom_hbond_atom_site_label_D
_geom_hbond_atom_site_label_H
_geom_hbond_atom_site_label_A
_geom_hbond_site_symmetry_A
_geom_hbond_distance_DH
_geom_hbond_distance_HA
_geom_hbond_distance_DA
_geom_hbond_angle_DHA
_geom_hbond_publ_flag
O5 H5A O1 . 0.96(4) 1.57(4) 2.504(4) 161(4) y
O3 H3 O4 4_465 0.97(3) 1.62(3) 2.569(4) 166(3) y
